data_4316578
loop_
_publ_author_name
'Bo-Sian Du'
'Chen-Huey Lin'
'Yun Chi'
'Jui-Yi Hung'
'Min-Wen Chung'
'Tsung-Yi Lin'
'Gene-Hsiang Lee'
'Ken-Tsung Wong'
'Pi-Tai Chou'
'Wen-Yi Hung'
'Hao-Chih Chiu'

_publ_section_title
;
 Diphenyl(1-naphthyl)phosphine Ancillary for Assembling of Red and
 Orange-Emitting Ir(III) Based Phosphors; Strategic Synthesis,
 Photophysics, and Organic Light-Emitting Diode Fabrication
;
_journal_name_full 'Inorganic Chemistry'
_journal_page_first 8713
_journal_page_last 8723
_journal_paper_doi 10.1021/ic100935b
_journal_volume 49
_journal_year 2010
_chemical_formula_sum 'C46 H34 Cl4 F2 Ir N2 P'
_chemical_formula_weight 1017.72
_chemical_name_systematic
; 
 ? 
;
_space_group_IT_number 4
_symmetry_cell_setting monoclinic
_symmetry_space_group_name_Hall 'P 2yb'
_symmetry_space_group_name_H-M 'P 1 21 1'
_atom_sites_solution_hydrogens geom
_atom_sites_solution_primary direct
_atom_sites_solution_secondary difmap
_audit_creation_method SHELXL-97
_cell_angle_alpha 90.00
_cell_angle_beta 90.161(1)
_cell_angle_gamma 90.00
_cell_formula_units_Z 2
_cell_length_a 9.6454(6)
_cell_length_b 13.9259(8)
_cell_length_c 14.9197(8)
_cell_measurement_reflns_used 4548
_cell_measurement_temperature 150(2)
_cell_measurement_theta_max 23.96
_cell_measurement_theta_min 2.51
_cell_volume 2004.0(2)
_computing_cell_refinement 'Bruker SAINT'
_computing_data_collection 'Bruker SMART'
_computing_data_reduction 'Bruker SAINT'
_computing_molecular_graphics 'Bruker SHELXTL'
_computing_publication_material 'Bruker SHELXTL'
_computing_structure_refinement 'SHELXL-97 (Sheldrick, 1997)'
_computing_structure_solution 'SHELXS-97 (Sheldrick, 1990)'
_diffrn_ambient_temperature 150(2)
_diffrn_measured_fraction_theta_full 0.999
_diffrn_measured_fraction_theta_max 0.999
_diffrn_measurement_device_type 'BRUKER SMART APEXCCD area detector'
_diffrn_measurement_method 'omega scans'
_diffrn_radiation_monochromator graphite
_diffrn_radiation_source 'fine-focus sealed tube'
_diffrn_radiation_type MoK\a
_diffrn_radiation_wavelength 0.71073
_diffrn_reflns_av_R_equivalents 0.0508
_diffrn_reflns_av_sigmaI/netI 0.0779
_diffrn_reflns_limit_h_max 12
_diffrn_reflns_limit_h_min -12
_diffrn_reflns_limit_k_max 18
_diffrn_reflns_limit_k_min -16
_diffrn_reflns_limit_l_max 19
_diffrn_reflns_limit_l_min -19
_diffrn_reflns_number 19919
_diffrn_reflns_theta_full 27.50
_diffrn_reflns_theta_max 27.50
_diffrn_reflns_theta_min 1.36
_exptl_absorpt_coefficient_mu 3.684
_exptl_absorpt_correction_T_max 0.9300
_exptl_absorpt_correction_T_min 0.4476
_exptl_absorpt_correction_type multi-scan
_exptl_crystal_colour yellow
_exptl_crystal_density_diffrn 1.687
_exptl_crystal_density_meas ?
_exptl_crystal_density_method 'not measured'
_exptl_crystal_description plate
_exptl_crystal_F_000 1004
_exptl_crystal_size_max 0.26
_exptl_crystal_size_mid 0.18
_exptl_crystal_size_min 0.02
_refine_diff_density_max 1.970
_refine_diff_density_min -1.934
_refine_diff_density_rms 0.142
_refine_ls_abs_structure_details 'Flack H D (1983), Acta Cryst. A39, 876-881'
_refine_ls_abs_structure_Flack 0.014(8)
_refine_ls_extinction_method none
_refine_ls_goodness_of_fit_ref 1.046
_refine_ls_hydrogen_treatment constr
_refine_ls_matrix_type full
_refine_ls_number_parameters 505
_refine_ls_number_reflns 8540
_refine_ls_number_restraints 1
_refine_ls_restrained_S_all 1.046
_refine_ls_R_factor_all 0.0439
_refine_ls_R_factor_gt 0.0391
_refine_ls_shift/su_max 0.001
_refine_ls_shift/su_mean 0.000
_refine_ls_structure_factor_coef Fsqd
_refine_ls_weighting_details 'calc w=1/[\s^2^(Fo^2^)+(0.0376P)^2^+0.0000P] where P=(Fo^2^+2Fc^2^)/3'
_refine_ls_weighting_scheme calc
_refine_ls_wR_factor_gt 0.0857
_refine_ls_wR_factor_ref 0.0975
_reflns_number_gt 7889
_reflns_number_total 8540
_reflns_threshold_expression >2sigma(I)
_cod_data_source_file ic100935b_si_001_3.cif
_cod_data_source_block 3c
_cod_depositor_comments
;
The following automatic conversions were performed:

'_symmetry_cell_setting' value 'Monoclinic' changed to 'monoclinic'
according to the built-in table from CIF Core dictionary named
'cif_core.dic' version 2.4.1 from 2010-06-29.

Automatic conversion script
Id: cif_fix_values 1646 2011-03-28 12:23:43Z adriana 

The following automatic conversions were performed:

'_exptl_crystal_density_meas' value 'not_measured' was changed to '?'
- the value is perceived as not measured.

Automatic conversion script
Id: cif_fix_values 3008 2015-01-20 13:52:24Z robertas 
;
_cod_database_code 4316578

loop_
_symmetry_equiv_pos_as_xyz
'x, y, z'
'-x, y+1/2, -z'

loop_
_atom_site_label
_atom_site_type_symbol
_atom_site_fract_x
_atom_site_fract_y
_atom_site_fract_z
_atom_site_U_iso_or_equiv
_atom_site_adp_type
_atom_site_occupancy
_atom_site_symmetry_multiplicity
_atom_site_calc_flag
_atom_site_refinement_flags
_atom_site_disorder_assembly
_atom_site_disorder_group
Ir Ir 0.660248(19) 0.75428(3) 0.816360(14) 0.01429(7) Uani 1 1 d . . .
P1 P 0.74665(18) 0.90879(13) 0.79504(12) 0.0170(4) Uani 1 1 d . . .
N1 N 0.8326(5) 0.7038(4) 0.7507(4) 0.0145(11) Uani 1 1 d . . .
N2 N 0.4710(6) 0.7818(4) 0.8741(4) 0.0176(14) Uani 1 1 d . . .
C1 C 0.5821(7) 0.7363(5) 0.6885(4) 0.018(2) Uani 1 1 d . . .
C2 C 0.4459(6) 0.7475(9) 0.6574(4) 0.0223(15) Uani 1 1 d . . .
H2 H 0.3740 0.7636 0.6981 0.027 Uiso 1 1 calc R . .
C3 C 0.4165(7) 0.7354(6) 0.5684(5) 0.031(2) Uani 1 1 d . . .
C4 C 0.5126(9) 0.7076(7) 0.5063(6) 0.040(2) Uani 1 1 d . . .
H4 H 0.4878 0.6994 0.4451 0.048 Uiso 1 1 calc R . .
C5 C 0.6455(9) 0.6920(6) 0.5352(6) 0.035(2) Uani 1 1 d . . .
H5 H 0.7142 0.6717 0.4939 0.042 Uiso 1 1 calc R . .
C6 C 0.6803(7) 0.7057(5) 0.6244(5) 0.0225(15) Uani 1 1 d . . .
C7 C 0.8187(7) 0.6864(5) 0.6611(5) 0.0216(15) Uani 1 1 d . . .
C8 C 0.9311(8) 0.6509(6) 0.6131(5) 0.0292(18) Uani 1 1 d . . .
H8 H 0.9217 0.6395 0.5505 0.035 Uiso 1 1 calc R . .
C9 C 1.0543(9) 0.6322(6) 0.6543(6) 0.033(2) Uani 1 1 d . . .
H9 H 1.1308 0.6085 0.6210 0.039 Uiso 1 1 calc R . .
C10 C 1.0663(8) 0.6481(7) 0.7443(6) 0.0303(18) Uani 1 1 d . . .
H10 H 1.1506 0.6341 0.7746 0.036 Uiso 1 1 calc R . .
C11 C 0.9542(7) 0.6849(5) 0.7910(6) 0.0233(16) Uani 1 1 d . . .
H11 H 0.9637 0.6971 0.8534 0.028 Uiso 1 1 calc R . .
C12 C 0.6007(6) 0.6180(5) 0.8464(5) 0.0178(15) Uani 1 1 d . . .
C13 C 0.6720(7) 0.5323(6) 0.8335(5) 0.0233(16) Uani 1 1 d . . .
H13 H 0.7607 0.5328 0.8060 0.028 Uiso 1 1 calc R . .
C14 C 0.6138(8) 0.4463(6) 0.8609(6) 0.0245(17) Uani 1 1 d . . .
C15 C 0.4844(9) 0.4386(6) 0.8999(6) 0.0327(19) Uani 1 1 d . . .
H15 H 0.4469 0.3782 0.9167 0.039 Uiso 1 1 calc R . .
C16 C 0.4118(8) 0.5234(6) 0.9134(5) 0.0261(17) Uani 1 1 d . . .
H16 H 0.3231 0.5215 0.9407 0.031 Uiso 1 1 calc R . .
C17 C 0.4671(8) 0.6108(6) 0.8874(5) 0.0177(15) Uani 1 1 d . . .
C18 C 0.4002(7) 0.7014(6) 0.9009(5) 0.0194(15) Uani 1 1 d . . .
C19 C 0.2687(8) 0.7132(7) 0.9421(6) 0.029(2) Uani 1 1 d . . .
H19 H 0.2193 0.6585 0.9627 0.035 Uiso 1 1 calc R . .
C20 C 0.2123(8) 0.8038(7) 0.9522(6) 0.031(2) Uani 1 1 d . . .
H20 H 0.1226 0.8112 0.9776 0.037 Uiso 1 1 calc R . .
C21 C 0.2851(8) 0.8818(6) 0.9259(6) 0.0295(18) Uani 1 1 d . . .
H21 H 0.2491 0.9446 0.9342 0.035 Uiso 1 1 calc R . .
C22 C 0.4135(8) 0.8678(6) 0.8867(5) 0.0207(17) Uani 1 1 d . . .
H22 H 0.4637 0.9228 0.8677 0.025 Uiso 1 1 calc R . .
C23 C 0.7514(6) 0.7731(5) 0.9442(4) 0.0143(18) Uani 1 1 d . . .
C24 C 0.7450(7) 0.7077(6) 1.0141(5) 0.0208(15) Uani 1 1 d . . .
H24 H 0.6953 0.6496 1.0049 0.025 Uiso 1 1 calc R . .
C25 C 0.8089(9) 0.7230(6) 1.0988(5) 0.0272(18) Uani 1 1 d . . .
H25 H 0.8023 0.6746 1.1435 0.033 Uiso 1 1 calc R . .
C26 C 0.8788(8) 0.8047(6) 1.1173(5) 0.0282(18) Uani 1 1 d . . .
H26 H 0.9198 0.8146 1.1745 0.034 Uiso 1 1 calc R . .
C27 C 0.8898(7) 0.8758(6) 1.0491(5) 0.0241(16) Uani 1 1 d . . .
C28 C 0.9666(7) 0.9606(6) 1.0645(6) 0.0266(18) Uani 1 1 d . . .
H28 H 1.0078 0.9711 1.1216 0.032 Uiso 1 1 calc R . .
C29 C 0.9825(8) 1.0274(5) 0.9989(7) 0.027(2) Uani 1 1 d . . .
H29 H 1.0384 1.0824 1.0097 0.032 Uiso 1 1 calc R . .
C30 C 0.9159(7) 1.0158(6) 0.9138(6) 0.0250(17) Uani 1 1 d . . .
H30 H 0.9252 1.0632 0.8684 0.030 Uiso 1 1 calc R . .
C31 C 0.8386(7) 0.9347(5) 0.8993(5) 0.0190(15) Uani 1 1 d . . .
C32 C 0.8252(7) 0.8608(5) 0.9651(5) 0.0197(15) Uani 1 1 d . . .
C33 C 0.6294(7) 1.0091(5) 0.7724(5) 0.0209(16) Uani 1 1 d . . .
C34 C 0.5310(7) 0.9977(6) 0.7041(5) 0.0241(16) Uani 1 1 d . . .
H34 H 0.5300 0.9396 0.6707 0.029 Uiso 1 1 calc R . .
C35 C 0.4349(9) 1.0684(7) 0.6834(6) 0.034(2) Uani 1 1 d . . .
H35 H 0.3716 1.0601 0.6351 0.041 Uiso 1 1 calc R . .
C36 C 0.4330(9) 1.1508(6) 0.7343(6) 0.037(2) Uani 1 1 d . . .
H36 H 0.3667 1.1995 0.7218 0.044 Uiso 1 1 calc R . .
C37 C 0.5261(9) 1.1629(6) 0.8026(7) 0.042(2) Uani 1 1 d . . .
H37 H 0.5228 1.2199 0.8376 0.051 Uiso 1 1 calc R . .
C38 C 0.6244(9) 1.0945(7) 0.8219(7) 0.031(2) Uani 1 1 d . . .
H38 H 0.6892 1.1051 0.8689 0.037 Uiso 1 1 calc R . .
C39 C 0.8776(7) 0.9222(5) 0.7061(5) 0.0203(15) Uani 1 1 d . . .
C40 C 1.0163(8) 0.9137(6) 0.7255(6) 0.0274(17) Uani 1 1 d . . .
H40 H 1.0455 0.9048 0.7858 0.033 Uiso 1 1 calc R . .
C41 C 1.1150(9) 0.9180(7) 0.6571(6) 0.036(2) Uani 1 1 d . . .
H41 H 1.2106 0.9118 0.6713 0.043 Uiso 1 1 calc R . .
C42 C 1.0759(9) 0.9310(7) 0.5711(6) 0.041(2) Uani 1 1 d . . .
H42 H 1.1434 0.9336 0.5249 0.049 Uiso 1 1 calc R . .
C43 C 0.9357(10) 0.9406(7) 0.5506(6) 0.042(2) Uani 1 1 d . . .
H43 H 0.9072 0.9515 0.4905 0.051 Uiso 1 1 calc R . .
C44 C 0.8382(9) 0.9341(6) 0.6179(5) 0.0295(18) Uani 1 1 d . . .
H44 H 0.7425 0.9380 0.6032 0.035 Uiso 1 1 calc R . .
F1 F 0.2831(4) 0.7477(7) 0.5396(3) 0.0448(13) Uani 1 1 d . . .
F2 F 0.6888(5) 0.3648(3) 0.8489(4) 0.0399(12) Uani 1 1 d . . .
C45 C 0.1480(11) 0.7718(17) 0.3321(8) 0.078(6) Uani 1 1 d . . .
H45A H 0.2054 0.7646 0.3868 0.093 Uiso 1 1 calc R . .
H45B H 0.2077 0.7610 0.2792 0.093 Uiso 1 1 calc R . .
Cl1 Cl 0.0764(4) 0.8854(3) 0.3280(2) 0.0715(9) Uani 1 1 d . . .
Cl2 Cl 0.0047(6) 0.6840(3) 0.3331(3) 0.1146(17) Uani 1 1 d . . .
C46 C 0.5399(15) 0.9856(10) 0.3582(10) 0.078(4) Uani 1 1 d . . .
H46A H 0.5660 1.0507 0.3790 0.093 Uiso 1 1 calc R . .
H46B H 0.4876 0.9930 0.3015 0.093 Uiso 1 1 calc R . .
Cl3 Cl 0.4364(7) 0.9370(4) 0.4334(6) 0.201(4) Uani 1 1 d . . .
Cl4 Cl 0.6914(4) 0.9214(3) 0.3361(3) 0.0864(11) Uani 1 1 d . . .

loop_
_atom_site_aniso_label
_atom_site_aniso_U_11
_atom_site_aniso_U_22
_atom_site_aniso_U_33
_atom_site_aniso_U_23
_atom_site_aniso_U_13
_atom_site_aniso_U_12
Ir 0.01289(9) 0.01374(11) 0.01625(11) -0.00140(19) 0.00068(7) -0.00048(18)
P1 0.0165(8) 0.0155(9) 0.0188(9) -0.0004(7) -0.0003(7) -0.0006(7)
N1 0.017(3) 0.005(3) 0.021(3) -0.001(2) 0.002(2) -0.001(2)
N2 0.017(2) 0.018(4) 0.018(3) -0.005(2) 0.003(2) -0.001(2)
C1 0.025(3) 0.017(6) 0.013(3) 0.002(3) 0.001(2) -0.002(3)
C2 0.019(3) 0.022(4) 0.026(3) 0.003(5) 0.000(2) 0.005(4)
C3 0.024(3) 0.035(7) 0.032(4) -0.008(3) -0.010(3) 0.006(3)
C4 0.045(5) 0.063(6) 0.013(4) -0.015(4) -0.012(4) 0.008(4)
C5 0.035(4) 0.040(5) 0.029(5) -0.007(4) 0.000(4) 0.011(4)
C6 0.026(4) 0.016(4) 0.026(4) -0.003(3) 0.001(3) 0.004(3)
C7 0.027(4) 0.020(4) 0.018(4) -0.002(3) 0.004(3) 0.000(3)
C8 0.027(4) 0.038(5) 0.022(4) -0.005(4) 0.002(3) 0.006(3)
C9 0.029(4) 0.031(5) 0.038(5) -0.015(4) 0.015(4) 0.009(4)
C10 0.018(3) 0.031(5) 0.042(5) 0.000(4) 0.000(3) 0.007(3)
C11 0.022(3) 0.016(4) 0.032(4) 0.004(3) 0.005(3) -0.001(3)
C12 0.013(3) 0.022(4) 0.019(4) 0.001(3) -0.004(3) -0.004(3)
C13 0.023(4) 0.024(4) 0.023(4) 0.000(3) -0.001(3) -0.001(3)
C14 0.029(4) 0.018(4) 0.027(5) -0.002(3) 0.001(3) -0.002(3)
C15 0.036(4) 0.021(4) 0.041(5) 0.004(4) 0.003(4) -0.012(3)
C16 0.022(3) 0.027(4) 0.029(4) 0.002(3) 0.008(3) -0.001(3)
C17 0.018(3) 0.016(4) 0.019(4) 0.004(3) -0.002(3) -0.004(3)
C18 0.019(3) 0.017(4) 0.022(4) -0.003(3) -0.003(3) 0.000(3)
C19 0.011(4) 0.041(5) 0.036(5) 0.000(4) 0.000(3) -0.006(4)
C20 0.013(4) 0.046(5) 0.034(5) -0.009(4) 0.004(4) 0.001(4)
C21 0.026(4) 0.028(5) 0.035(5) -0.006(4) 0.003(3) 0.006(3)
C22 0.021(4) 0.015(4) 0.026(4) 0.001(3) -0.002(3) -0.008(3)
C23 0.017(2) 0.012(6) 0.014(3) -0.001(3) 0.005(2) 0.004(2)
C24 0.022(3) 0.024(4) 0.017(4) -0.003(3) 0.004(3) 0.001(3)
C25 0.030(4) 0.031(5) 0.020(4) 0.003(3) -0.003(3) 0.004(3)
C26 0.024(4) 0.042(5) 0.018(4) -0.003(4) -0.005(3) 0.004(4)
C27 0.017(3) 0.031(4) 0.024(4) -0.008(3) 0.001(3) 0.006(3)
C28 0.016(3) 0.035(5) 0.029(4) -0.015(4) 0.002(3) 0.001(3)
C29 0.017(4) 0.022(5) 0.041(5) -0.018(4) -0.003(3) -0.002(3)
C30 0.014(3) 0.024(4) 0.037(5) -0.004(3) 0.001(3) -0.001(3)
C31 0.019(3) 0.016(4) 0.022(4) -0.008(3) -0.001(3) -0.001(3)
C32 0.012(3) 0.023(4) 0.024(4) -0.007(3) 0.004(3) 0.006(3)
C33 0.021(3) 0.014(4) 0.027(4) -0.001(3) 0.004(3) 0.002(3)
C34 0.027(4) 0.023(4) 0.023(4) 0.000(3) 0.002(3) -0.001(3)
C35 0.033(4) 0.036(5) 0.035(5) 0.014(4) 0.000(4) 0.002(4)
C36 0.032(4) 0.027(5) 0.051(6) 0.012(4) 0.010(4) 0.009(4)
C37 0.038(5) 0.019(4) 0.070(7) -0.004(4) 0.014(5) 0.001(4)
C38 0.028(4) 0.021(5) 0.045(6) -0.005(4) 0.007(4) -0.002(4)
C39 0.026(3) 0.014(4) 0.022(4) -0.001(3) 0.006(3) 0.000(3)
C40 0.028(4) 0.022(4) 0.033(5) 0.002(4) 0.002(3) -0.003(3)
C41 0.024(4) 0.039(5) 0.045(6) 0.007(4) 0.012(4) 0.003(4)
C42 0.042(5) 0.039(5) 0.042(6) 0.006(4) 0.023(4) -0.004(4)
C43 0.050(5) 0.047(6) 0.030(5) 0.010(4) 0.015(4) -0.002(4)
C44 0.034(4) 0.031(5) 0.024(4) 0.002(3) -0.002(3) 0.003(3)
F1 0.035(2) 0.064(4) 0.035(2) -0.010(4) -0.0137(18) 0.009(4)
F2 0.048(3) 0.016(2) 0.056(4) -0.001(2) 0.013(3) 0.002(2)
C45 0.073(7) 0.091(17) 0.069(8) 0.012(9) -0.032(6) 0.014(8)
Cl1 0.103(3) 0.070(2) 0.0415(17) -0.0087(15) 0.0057(16) 0.0026(19)
Cl2 0.199(5) 0.059(2) 0.086(3) 0.020(2) -0.020(3) -0.002(3)
C46 0.102(11) 0.061(9) 0.070(9) 0.013(7) -0.022(8) 0.020(8)
Cl3 0.171(6) 0.070(3) 0.363(10) 0.054(5) 0.160(7) 0.020(3)
Cl4 0.067(2) 0.069(2) 0.123(3) -0.007(2) -0.005(2) -0.0100(17)

loop_
_atom_type_symbol
_atom_type_description
_atom_type_scat_dispersion_real
_atom_type_scat_dispersion_imag
_atom_type_scat_source
C C 0.0033 0.0016 'International Tables Vol C Tables 4.2.6.8 and 6.1.1.4'
H H 0.0000 0.0000 'International Tables Vol C Tables 4.2.6.8 and 6.1.1.4'
N N 0.0061 0.0033 'International Tables Vol C Tables 4.2.6.8 and 6.1.1.4'
F F 0.0171 0.0103 'International Tables Vol C Tables 4.2.6.8 and 6.1.1.4'
P P 0.1023 0.0942 'International Tables Vol C Tables 4.2.6.8 and 6.1.1.4'
Cl Cl 0.1484 0.1585 'International Tables Vol C Tables 4.2.6.8 and 6.1.1.4'
Ir Ir -1.4442 7.9887 'International Tables Vol C Tables 4.2.6.8 and 6.1.1.4'

loop_
_geom_angle_atom_site_label_1
_geom_angle_atom_site_label_2
_geom_angle_atom_site_label_3
_geom_angle
_geom_angle_site_symmetry_1
_geom_angle_site_symmetry_3
_geom_angle_publ_flag
C12 Ir N1 90.9(2) . . ?
C12 Ir N2 80.2(2) . . ?
N1 Ir N2 169.5(2) . . ?
C12 Ir C1 89.3(3) . . ?
N1 Ir C1 79.1(2) . . ?
N2 Ir C1 95.0(2) . . ?
C12 Ir C23 91.9(3) . . ?
N1 Ir C23 97.9(2) . . ?
N2 Ir C23 88.1(2) . . ?
C1 Ir C23 176.8(2) . . ?
C12 Ir P1 173.52(19) . . ?
N1 Ir P1 87.73(16) . . ?
N2 Ir P1 101.73(16) . . ?
C1 Ir P1 96.7(2) . . ?
C23 Ir P1 82.00(19) . . ?
C31 P1 C33 107.8(3) . . ?
C31 P1 C39 105.1(3) . . ?
C33 P1 C39 102.3(3) . . ?
C31 P1 Ir 103.9(2) . . ?
C33 P1 Ir 120.7(2) . . ?
C39 P1 Ir 116.0(2) . . ?
C11 N1 C7 119.2(6) . . ?
C11 N1 Ir 124.1(5) . . ?
C7 N1 Ir 116.8(4) . . ?
C22 N2 C18 119.0(7) . . ?
C22 N2 Ir 126.6(5) . . ?
C18 N2 Ir 114.4(4) . . ?
C2 C1 C6 116.1(6) . . ?
C2 C1 Ir 129.2(5) . . ?
C6 C1 Ir 114.7(5) . . ?
C3 C2 C1 120.0(6) . . ?
F1 C3 C2 118.9(6) . . ?
F1 C3 C4 117.4(7) . . ?
C2 C3 C4 123.6(7) . . ?
C5 C4 C3 117.8(7) . . ?
C4 C5 C6 120.4(7) . . ?
C5 C6 C1 122.0(7) . . ?
C5 C6 C7 123.5(7) . . ?
C1 C6 C7 114.4(6) . . ?
N1 C7 C8 119.5(7) . . ?
N1 C7 C6 114.8(6) . . ?
C8 C7 C6 125.6(7) . . ?
C9 C8 C7 121.0(8) . . ?
C8 C9 C10 119.0(7) . . ?
C9 C10 C11 119.4(7) . . ?
N1 C11 C10 121.9(8) . . ?
C13 C12 C17 116.5(7) . . ?
C13 C12 Ir 129.0(5) . . ?
C17 C12 Ir 114.5(5) . . ?
C14 C13 C12 120.0(7) . . ?
F2 C14 C15 118.2(7) . . ?
F2 C14 C13 117.9(7) . . ?
C15 C14 C13 123.9(8) . . ?
C14 C15 C16 116.9(7) . . ?
C17 C16 C15 120.9(7) . . ?
C16 C17 C12 121.9(7) . . ?
C16 C17 C18 124.2(7) . . ?
C12 C17 C18 113.9(7) . . ?
N2 C18 C19 118.5(7) . . ?
N2 C18 C17 117.0(6) . . ?
C19 C18 C17 124.5(8) . . ?
C20 C19 C18 120.4(7) . . ?
C21 C20 C19 119.7(7) . . ?
C20 C21 C22 118.4(8) . . ?
N2 C22 C21 124.0(8) . . ?
C24 C23 C32 114.6(6) . . ?
C24 C23 Ir 125.3(5) . . ?
C32 C23 Ir 120.1(5) . . ?
C23 C24 C25 123.4(7) . . ?
C26 C25 C24 121.5(7) . . ?
C25 C26 C27 118.6(7) . . ?
C28 C27 C32 119.8(8) . . ?
C28 C27 C26 120.4(8) . . ?
C32 C27 C26 119.8(7) . . ?
C29 C28 C27 121.0(8) . . ?
C28 C29 C30 120.7(7) . . ?
C31 C30 C29 118.4(8) . . ?
C30 C31 C32 122.4(7) . . ?
C30 C31 P1 124.1(6) . . ?
C32 C31 P1 113.5(5) . . ?
C27 C32 C31 117.5(7) . . ?
C27 C32 C23 122.0(7) . . ?
C31 C32 C23 120.4(6) . . ?
C34 C33 C38 117.1(7) . . ?
C34 C33 P1 117.8(6) . . ?
C38 C33 P1 125.0(6) . . ?
C35 C34 C33 122.2(8) . . ?
C36 C35 C34 118.7(9) . . ?
C37 C36 C35 120.3(8) . . ?
C36 C37 C38 121.4(9) . . ?
C37 C38 C33 120.2(9) . . ?
C40 C39 C44 118.4(7) . . ?
C40 C39 P1 120.6(6) . . ?
C44 C39 P1 120.8(6) . . ?
C39 C40 C41 120.5(8) . . ?
C42 C41 C40 120.7(8) . . ?
C41 C42 C43 119.4(8) . . ?
C44 C43 C42 119.8(9) . . ?
C39 C44 C43 121.1(8) . . ?
Cl1 C45 Cl2 107.9(6) . . ?
Cl3 C46 Cl4 115.3(8) . . ?

loop_
_geom_bond_atom_site_label_1
_geom_bond_atom_site_label_2
_geom_bond_distance
_geom_bond_site_symmetry_2
_geom_bond_publ_flag
Ir C12 2.034(7) . ?
Ir N1 2.056(5) . ?
Ir N2 2.057(6) . ?
Ir C1 2.065(7) . ?
Ir C23 2.115(6) . ?
Ir P1 2.3295(19) . ?
P1 C31 1.824(7) . ?
P1 C33 1.828(7) . ?
P1 C39 1.844(7) . ?
N1 C11 1.343(9) . ?
N1 C7 1.365(9) . ?
N2 C22 1.333(9) . ?
N2 C18 1.371(9) . ?
C1 C2 1.401(9) . ?
C1 C6 1.413(10) . ?
C2 C3 1.367(10) . ?
C3 F1 1.366(8) . ?
C3 C4 1.369(11) . ?
C4 C5 1.369(12) . ?
C5 C6 1.384(11) . ?
C6 C7 1.466(10) . ?
C7 C8 1.392(10) . ?
C8 C9 1.362(12) . ?
C9 C10 1.364(12) . ?
C10 C11 1.387(10) . ?
C12 C13 1.391(11) . ?
C12 C17 1.431(10) . ?
C13 C14 1.385(11) . ?
C14 F2 1.358(9) . ?
C14 C15 1.383(11) . ?
C15 C16 1.387(11) . ?
C16 C17 1.384(10) . ?
C17 C18 1.432(10) . ?
C18 C19 1.420(11) . ?
C19 C20 1.382(12) . ?
C20 C21 1.352(12) . ?
C21 C22 1.385(11) . ?
C23 C24 1.386(10) . ?
C23 C32 1.447(10) . ?
C24 C25 1.420(11) . ?
C25 C26 1.351(11) . ?
C26 C27 1.423(11) . ?
C27 C28 1.412(11) . ?
C27 C32 1.414(10) . ?
C28 C29 1.359(13) . ?
C29 C30 1.431(12) . ?
C30 C31 1.370(10) . ?
C31 C32 1.428(11) . ?
C33 C34 1.400(11) . ?
C33 C38 1.400(11) . ?
C34 C35 1.386(12) . ?
C35 C36 1.376(13) . ?
C36 C37 1.367(14) . ?
C37 C38 1.375(12) . ?
C39 C40 1.373(10) . ?
C39 C44 1.379(11) . ?
C40 C41 1.399(11) . ?
C41 C42 1.348(13) . ?
C42 C43 1.391(13) . ?
C43 C44 1.380(12) . ?
C45 Cl1 1.73(2) . ?
C45 Cl2 1.845(19) . ?
C46 Cl3 1.649(15) . ?
C46 Cl4 1.745(14) . ?
